data_1569106
loop_
_publ_author_name
'Crundwell, Guy'
'Ellis, Kristin M.'

_publ_section_title
;
 Bis[5-methyl-2,3-bis(thiophen-2-yl)quinoxaline-\kN 1](nitrato-\k2
 O,O&#x2032;)silver(I)
;
_journal_coeditor_code BT4136
_journal_issue 3
_journal_name_full IUCrData
_journal_paper_doi 10.1107/S2414314623002651
_journal_volume 8
_journal_year 2023
_chemical_formula_iupac '[Ag (N O3) (C17 H12 N2 S2)2]'
_chemical_formula_moiety 'C34 H24 Ag N5 O3 S4'
_chemical_formula_sum 'C34 H24 Ag N5 O3 S4'
_chemical_formula_weight 786.69
_chemical_name_common
;
Bis-(2,3-di(thiophen-2'-yl)-5-methylquinoxaline)silver(I) nitrate
;
_chemical_name_systematic
Bis[5-methyl-2,3-bis(thiophen-2-yl)quinoxaline-\k<i>N</i>^1^](nitrato-\k^2^<i>O</i>,<i>O</i>')silver(I)
_space_group_crystal_system monoclinic
_space_group_IT_number 15
_space_group_name_Hall '-C 2yc'
_space_group_name_H-M_alt 'C 1 2/c 1'
_atom_sites_solution_hydrogens geom
_atom_sites_solution_primary direct
_atom_sites_solution_secondary difmap
_audit_creation_method
;
Olex2 1.2
(compiled 2018.05.29 svn.r3508 for OlexSys, GUI svn.r5506)
;
_cell_angle_alpha 90.00
_cell_angle_beta 120.967(7)
_cell_angle_gamma 90.00
_cell_formula_units_Z 4
_cell_length_a 18.9246(10)
_cell_length_b 8.9789(4)
_cell_length_c 22.2776(13)
_cell_measurement_reflns_used 3173
_cell_measurement_temperature 293(2)
_cell_measurement_theta_max 31.6540
_cell_measurement_theta_min 4.5270
_cell_volume 3245.9(4)
_computing_cell_refinement
;
CrysAlis RED (Oxford Diffraction, 2009)
;
_computing_data_collection
;
CrysAlis CCD (Oxford Diffraction, 2009)
;
_computing_data_reduction
;
CrysAlis RED (Oxford Diffraction, 2009)
;
_computing_molecular_graphics
;
Olex2 (Dolomanov <i>et al.</i>,  2009) and
ORTEP-3 for Windows (Farrugia, 2012)
;
_computing_publication_material
;
Olex2 (Dolomanov <i>et al.</i>,  2009)
;
_computing_structure_refinement
;
SHELXL (Sheldrick, 2015)
;
_computing_structure_solution
;
SHELXS97 (Sheldrick, 2008)
;
_diffrn_ambient_temperature 293(2)
_diffrn_detector CCD
_diffrn_detector_area_resol_mean 16.1790
_diffrn_measured_fraction_theta_full 0.996
_diffrn_measured_fraction_theta_max 0.900
_diffrn_measurement_device 'four-circle diffractometer'
_diffrn_measurement_device_type 'Xcalibur, Sapphire3'
_diffrn_measurement_method '\w scans'
_diffrn_radiation_monochromator graphite
_diffrn_radiation_probe x-ray
_diffrn_radiation_type MoK\a
_diffrn_radiation_wavelength 0.71073
_diffrn_reflns_av_R_equivalents 0.0237
_diffrn_reflns_av_unetI/netI 0.0368
_diffrn_reflns_limit_h_max 28
_diffrn_reflns_limit_h_min -25
_diffrn_reflns_limit_k_max 9
_diffrn_reflns_limit_k_min -13
_diffrn_reflns_limit_l_max 19
_diffrn_reflns_limit_l_min -34
_diffrn_reflns_number 11880
_diffrn_reflns_theta_full 28.00
_diffrn_reflns_theta_max 33.50
_diffrn_reflns_theta_min 4.14
_diffrn_source 'fine-focus sealed X-ray tube'
_exptl_absorpt_coefficient_mu 0.923
_exptl_absorpt_correction_T_max 1.00000
_exptl_absorpt_correction_T_min 0.88555
_exptl_absorpt_correction_type multi-scan
_exptl_absorpt_process_details
;
(CrysAlisPro; Oxford Diffraction, 2009)
;
_exptl_crystal_colour colorless
_exptl_crystal_density_diffrn 1.610
_exptl_crystal_density_method 'not measured'
_exptl_crystal_description block
_exptl_crystal_F_000 1592
_exptl_crystal_size_max 0.38
_exptl_crystal_size_mid 0.35
_exptl_crystal_size_min 0.20
_refine_diff_density_max 0.321
_refine_diff_density_min -0.459
_refine_ls_extinction_method none
_refine_ls_goodness_of_fit_ref 1.037
_refine_ls_hydrogen_treatment constr
_refine_ls_matrix_type full
_refine_ls_number_parameters 228
_refine_ls_number_reflns 5743
_refine_ls_number_restraints 30
_refine_ls_restrained_S_all 1.037
_refine_ls_R_factor_all 0.0723
_refine_ls_R_factor_gt 0.0412
_refine_ls_shift/su_max 0.000
_refine_ls_shift/su_mean 0.000
_refine_ls_structure_factor_coef Fsqd
_refine_ls_weighting_details 'calc w=1/[\s^2^(Fo^2^)+(0.0440P)^2^+0.9845P] where P=(Fo^2^+2Fc^2^)/3'
_refine_ls_weighting_scheme calc
_refine_ls_wR_factor_gt 0.0918
_refine_ls_wR_factor_ref 0.1068
_reflns_number_gt 3896
_reflns_number_total 5743
_reflns_threshold_expression I>2\s(I)
_cod_data_source_file bt4136.cif
_cod_data_source_block I
_cod_original_cell_volume 3245.9(3)
_cod_database_code 1569106

loop_
_space_group_symop_id
_space_group_symop_operation_xyz
1 'x, y, z'
2 '-x, y, -z+1/2'
3 'x+1/2, y+1/2, z'
4 '-x+1/2, y+1/2, -z+1/2'
5 '-x, -y, -z'
6 'x, -y, z-1/2'
7 '-x+1/2, -y+1/2, -z'
8 'x+1/2, -y+1/2, z-1/2'

loop_
_atom_site_type_symbol
_atom_site_label
_atom_site_fract_x
_atom_site_fract_y
_atom_site_fract_z
_atom_site_U_iso_or_equiv
_atom_site_adp_type
_atom_site_calc_flag
_atom_site_occupancy
_atom_site_disorder_assembly
_atom_site_disorder_group
Ag Ag1 0.5000 0.28104(3) 0.7500 0.05147(10) Uani d 1 . .
O O1 0.47816(15) 0.5374(2) 0.78512(12) 0.0785(6) Uani d 1 . .
O O2 0.5000 0.7444(4) 0.7500 0.0920(11) Uani d 1 . .
N N1 0.37028(10) 0.2035(2) 0.67321(9) 0.0397(4) Uani d 1 A .
N N2 0.21614(10) 0.0848(2) 0.57801(9) 0.0404(4) Uani d 1 . .
N N3 0.5000 0.6080(4) 0.7500 0.0537(7) Uani d 1 . .
C C1 0.27757(12) 0.0778(2) 0.56570(10) 0.0386(4) Uani d 1 A .
C C2 0.35742(12) 0.1362(2) 0.61561(10) 0.0378(4) Uani d 1 . .
C C3 0.30625(13) 0.2174(2) 0.68498(11) 0.0396(4) Uani d 1 . .
C C4 0.31805(15) 0.2932(3) 0.74494(12) 0.0517(6) Uani d 1 A .
H H4 0.3686 0.3366 0.7761 0.062 Uiso calc 1 . .
C C5 0.25366(16) 0.3015(3) 0.75613(13) 0.0531(6) Uani d 1 . .
H H5 0.2608 0.3511 0.7955 0.064 Uiso calc 1 A .
C C6 0.17693(15) 0.2370(3) 0.70951(13) 0.0467(5) Uani d 1 A .
H H6 0.1348 0.2435 0.7192 0.056 Uiso calc 1 . .
C C7 0.16241(12) 0.1645(2) 0.64991(11) 0.0406(4) Uani d 1 . .
C C8 0.22894(12) 0.1547(2) 0.63735(10) 0.0367(4) Uani d 1 A .
C C9 0.08016(14) 0.0988(3) 0.59912(13) 0.0571(6) Uani d 1 A .
H H9A 0.0870 -0.0036 0.5906 0.086 Uiso calc 1 . .
H H9B 0.0558 0.1532 0.5559 0.086 Uiso calc 1 . .
H H9C 0.0449 0.1045 0.6182 0.086 Uiso calc 1 . .
C C10 0.25759(13) 0.0051(3) 0.49975(11) 0.0431(5) Uani d 1 . .
C C11 0.29678(16) 0.0086(3) 0.46086(12) 0.0536(6) Uani d 1 A .
H H11 0.3452 0.0600 0.4739 0.064 Uiso calc 1 . .
C C12 0.25216(19) -0.0774(3) 0.39869(14) 0.0667(7) Uani d 1 . .
H H12 0.2688 -0.0887 0.3663 0.080 Uiso calc 1 A .
C C13 0.18427(16) -0.1403(3) 0.39128(13) 0.0619(7) Uani d 1 A .
H H13 0.1490 -0.2000 0.3534 0.074 Uiso calc 1 . .
S S1 0.16912(4) -0.10019(8) 0.45797(3) 0.06093(18) Uani d 1 A .
C C14 0.42926(12) 0.1231(2) 0.60653(11) 0.0405(4) Uani d 0.647(4) A 1
C C15 0.4616(7) 0.2282(9) 0.5845(7) 0.0562(8) Uani d 0.647(4) A 1
H H15 0.4423 0.3255 0.5739 0.067 Uiso calc 0.647(4) A 1
C C16 0.529(2) 0.173(2) 0.579(3) 0.0586(11) Uani d 0.647(4) A 1
H H16 0.5563 0.2273 0.5614 0.070 Uiso calc 0.647(4) A 1
C C17 0.5493(8) 0.0331(15) 0.6030(10) 0.061(2) Uani d 0.647(4) A 1
H H17 0.5946 -0.0181 0.6076 0.073 Uiso calc 0.647(4) A 1
S S2 0.48188(14) -0.03878(19) 0.62341(13) 0.0742(5) Uani d 0.647(4) A 1
C C14B 0.42926(12) 0.1231(2) 0.60653(11) 0.0405(4) Uani d 0.353(4) A 2
C C15B 0.4753(11) -0.0013(15) 0.6156(11) 0.0742(5) Uani d 0.353(4) A 2
H H15B 0.4699 -0.0908 0.6339 0.089 Uiso calc 0.353(4) A 2
C C16B 0.5332(17) 0.024(3) 0.593(2) 0.061(2) Uani d 0.353(4) A 2
H H16B 0.5654 -0.0503 0.5902 0.073 Uiso calc 0.353(4) A 2
C C17B 0.536(4) 0.167(4) 0.577(5) 0.0586(11) Uani d 0.353(4) A 2
H H17B 0.5746 0.2062 0.5680 0.070 Uiso calc 0.353(4) A 2
S S2B 0.4599(3) 0.2654(4) 0.5764(3) 0.0562(8) Uani d 0.353(4) A 2

loop_
_atom_site_aniso_label
_atom_site_aniso_U_11
_atom_site_aniso_U_22
_atom_site_aniso_U_33
_atom_site_aniso_U_12
_atom_site_aniso_U_13
_atom_site_aniso_U_23
Ag1 0.03173(12) 0.0712(2) 0.04456(14) 0.000 0.01473(10) 0.000
O1 0.0970(16) 0.0848(14) 0.0859(15) 0.0033(12) 0.0700(14) 0.0022(11)
O2 0.093(3) 0.061(2) 0.092(2) 0.000 0.026(2) 0.000
N1 0.0327(8) 0.0489(10) 0.0362(8) -0.0001(7) 0.0168(7) -0.0003(7)
N2 0.0359(8) 0.0433(10) 0.0414(9) -0.0012(7) 0.0195(7) -0.0022(7)
N3 0.0424(14) 0.065(2) 0.0481(15) 0.000 0.0195(12) 0.000
C1 0.0357(10) 0.0393(11) 0.0386(10) 0.0009(8) 0.0175(8) 0.0012(8)
C2 0.0332(9) 0.0411(11) 0.0384(10) 0.0015(8) 0.0180(8) 0.0027(8)
C3 0.0347(9) 0.0469(11) 0.0375(9) -0.0015(9) 0.0188(8) -0.0006(9)
C4 0.0449(12) 0.0678(16) 0.0446(11) -0.0105(11) 0.0246(10) -0.0127(11)
C5 0.0558(14) 0.0644(16) 0.0489(12) -0.0041(12) 0.0340(11) -0.0090(11)
C6 0.0461(12) 0.0529(13) 0.0517(12) 0.0041(10) 0.0328(11) 0.0064(10)
C7 0.0357(10) 0.0422(11) 0.0454(11) 0.0016(8) 0.0219(9) 0.0064(9)
C8 0.0345(9) 0.0369(10) 0.0382(9) 0.0015(8) 0.0184(8) 0.0040(8)
C9 0.0414(12) 0.0742(17) 0.0593(14) -0.0112(11) 0.0284(11) -0.0076(13)
C10 0.0390(10) 0.0451(12) 0.0404(10) 0.0034(9) 0.0169(9) -0.0024(8)
C11 0.0591(14) 0.0626(15) 0.0425(12) -0.0111(12) 0.0287(11) -0.0110(11)
C12 0.0739(19) 0.0817(19) 0.0456(13) 0.0012(15) 0.0314(13) -0.0095(13)
C13 0.0509(14) 0.0680(17) 0.0461(12) 0.0061(13) 0.0102(11) -0.0152(12)
S1 0.0405(3) 0.0738(4) 0.0590(4) -0.0038(3) 0.0189(3) -0.0197(3)
C14 0.0351(10) 0.0472(12) 0.0405(10) 0.0025(8) 0.0203(8) 0.0002(9)
C15 0.0572(9) 0.043(2) 0.0860(17) 0.0055(13) 0.0495(10) 0.0135(13)
C16 0.053(5) 0.066(2) 0.073(3) -0.0032(16) 0.043(3) 0.003(3)
C17 0.043(5) 0.068(2) 0.081(6) 0.014(3) 0.038(6) 0.005(3)
S2 0.0757(8) 0.0617(11) 0.1139(11) 0.0299(7) 0.0693(9) 0.0374(8)
C14B 0.0351(10) 0.0472(12) 0.0405(10) 0.0025(8) 0.0203(8) 0.0002(9)
C15B 0.0757(8) 0.0617(11) 0.1139(11) 0.0299(7) 0.0693(9) 0.0374(8)
C16B 0.043(5) 0.068(2) 0.081(6) 0.014(3) 0.038(6) 0.005(3)
C17B 0.053(5) 0.066(2) 0.073(3) -0.0032(16) 0.043(3) 0.003(3)
S2B 0.0572(9) 0.043(2) 0.0860(17) 0.0055(13) 0.0495(10) 0.0135(13)

loop_
_atom_type_symbol
_atom_type_description
_atom_type_scat_dispersion_real
_atom_type_scat_dispersion_imag
_atom_type_scat_source
C C 0.0033 0.0016 'International Tables Vol C Tables 4.2.6.8 and 6.1.1.4'
H H 0.0000 0.0000 'International Tables Vol C Tables 4.2.6.8 and 6.1.1.4'
N N 0.0061 0.0033 'International Tables Vol C Tables 4.2.6.8 and 6.1.1.4'
O O 0.0106 0.0060 'International Tables Vol C Tables 4.2.6.8 and 6.1.1.4'
S S 0.1246 0.1234 'International Tables Vol C Tables 4.2.6.8 and 6.1.1.4'
Ag Ag -0.8971 1.1015 'International Tables Vol C Tables 4.2.6.8 and 6.1.1.4'

loop_
_geom_angle_atom_site_label_1
_geom_angle_atom_site_label_2
_geom_angle_atom_site_label_3
_geom_angle_site_symmetry_1
_geom_angle_site_symmetry_3
_geom_angle
_geom_angle_publ_flag
O1 Ag1 O1 2_656 . 49.30(9) y
N1 Ag1 O1 2_656 . 109.40(7) y
N1 Ag1 O1 . 2_656 109.41(7) y
N1 Ag1 O1 2_656 2_656 103.14(7) y
N1 Ag1 O1 . . 103.14(7) y
N1 Ag1 N1 . 2_656 144.14(9) y
N3 O1 Ag1 . . 96.32(18) no
C2 N1 Ag1 . . 117.43(13) no
C2 N1 C3 . . 119.18(17) no
C3 N1 Ag1 . . 123.33(13) no
C1 N2 C8 . . 118.92(17) no
O1 N3 O1 2_656 . 118.1(3) no
O2 N3 O1 . 2_656 120.97(17) no
O2 N3 O1 . . 120.97(17) no
N2 C1 C2 . . 120.49(18) no
N2 C1 C10 . . 115.22(18) no
C2 C1 C10 . . 124.28(18) no
N1 C2 C1 . . 120.83(18) no
N1 C2 C14 . . 116.47(17) no
C1 C2 C14 . . 122.69(18) no
N1 C3 C4 . . 120.00(19) no
N1 C3 C8 . . 119.80(18) no
C8 C3 C4 . . 120.20(19) no
C3 C4 H4 . . 120.7 no
C5 C4 C3 . . 118.5(2) no
C5 C4 H4 . . 120.7 no
C4 C5 H5 . . 119.2 no
C4 C5 C6 . . 121.5(2) no
C6 C5 H5 . . 119.2 no
C5 C6 H6 . . 119.1 no
C7 C6 C5 . . 121.8(2) no
C7 C6 H6 . . 119.1 no
C6 C7 C8 . . 117.46(19) no
C6 C7 C9 . . 122.07(19) no
C8 C7 C9 . . 120.47(19) no
N2 C8 C3 . . 120.67(17) no
N2 C8 C7 . . 118.87(18) no
C3 C8 C7 . . 120.46(18) no
C7 C9 H9A . . 109.5 no
C7 C9 H9B . . 109.5 no
C7 C9 H9C . . 109.5 no
H9A C9 H9B . . 109.5 no
H9A C9 H9C . . 109.5 no
H9B C9 H9C . . 109.5 no
C1 C10 S1 . . 117.63(16) no
C11 C10 C1 . . 131.5(2) no
C11 C10 S1 . . 110.81(16) no
C10 C11 H11 . . 124.7 no
C10 C11 C12 . . 110.6(2) no
C12 C11 H11 . . 124.7 no
C11 C12 H12 . . 123.2 no
C13 C12 C11 . . 113.7(2) no
C13 C12 H12 . . 123.2 no
C12 C13 H13 . . 123.5 no
C12 C13 S1 . . 112.9(2) no
S1 C13 H13 . . 123.5 no
C13 S1 C10 . . 91.99(13) no
C2 C14 S2 . . 121.03(17) no
C15 C14 C2 . . 128.1(5) no
C15 C14 S2 . . 110.9(4) no
C14 C15 H15 . . 123.8 no
C14 C15 C16 . . 112.3(8) no
C16 C15 H15 . . 123.8 no
C15 C16 H16 . . 124.0 no
C17 C16 C15 . . 112.0(10) no
C17 C16 H16 . . 124.0 no
C16 C17 H17 . . 124.2 no
C16 C17 S2 . . 111.6(8) no
S2 C17 H17 . . 124.2 no
C17 S2 C14 . . 93.0(4) no
C16B C15B H15B . . 124.4 no
C15B C16B H16B . . 123.7 no
C17B C16B C15B . . 112.6(18) no
C17B C16B H16B . . 123.7 no
C16B C17B H17B . . 124.4 no
C16B C17B S2B . . 111.1(17) no
S2B C17B H17B . . 124.4 no

loop_
_geom_bond_atom_site_label_1
_geom_bond_atom_site_label_2
_geom_bond_site_symmetry_2
_geom_bond_distance
_geom_bond_publ_flag
Ag1 O1 . 2.533(2) y
Ag1 O1 2_656 2.533(2) y
Ag1 N1 2_656 2.2619(17) y
Ag1 N1 . 2.2619(17) y
O1 N3 . 1.232(3) y
O2 N3 . 1.224(4) y
N1 C2 . 1.323(3) no
N1 C3 . 1.371(3) no
N2 C1 . 1.326(3) n
N2 C8 . 1.367(3) n
N3 O1 2_656 1.232(3) n
C1 C2 . 1.437(3) n
C1 C10 . 1.468(3) n
C2 C14 . 1.479(3) n
C3 C4 . 1.411(3) n
C3 C8 . 1.409(3) n
C4 H4 . 0.9300 no
C4 C5 . 1.366(3) n
C5 H5 . 0.9300 no
C5 C6 . 1.404(4) n
C6 H6 . 0.9300 no
C6 C7 . 1.373(3) n
C7 C8 . 1.426(3) n
C7 C9 . 1.496(3) n
C9 H9A . 0.9600 no
C9 H9B . 0.9600 no
C9 H9C . 0.9600 no
C10 C11 . 1.401(3) n
C10 S1 . 1.720(2) n
C11 H11 . 0.9300 no
C11 C12 . 1.423(3) n
C12 H12 . 0.9300 no
C12 C13 . 1.334(4) n
C13 H13 . 0.9300 no
C13 S1 . 1.690(3) n
C14 C15 . 1.348(8) n
C14 S2 . 1.692(2) n
C15 H15 . 0.9300 no
C15 C16 . 1.437(11) n
C16 H16 . 0.9300 no
C16 C17 . 1.337(9) n
C17 H17 . 0.9300 no
C17 S2 . 1.688(10) n
C15B H15B . 0.9300 no
C15B C16B . 1.437(16) n
C16B H16B . 0.9300 no
C16B C17B . 1.335(14) n
C17B H17B . 0.9300 no
C17B S2B . 1.679(16) n

loop_
_geom_torsion_atom_site_label_1
_geom_torsion_atom_site_label_2
_geom_torsion_atom_site_label_3
_geom_torsion_atom_site_label_4
_geom_torsion_site_symmetry_1
_geom_torsion_site_symmetry_2
_geom_torsion_site_symmetry_3
_geom_torsion_site_symmetry_4
_geom_torsion
_geom_torsion_publ_flag
Ag1 O1 N3 O1 . . . 2_656 -0.002(2) ?
Ag1 O1 N3 O2 . . . . 180.000(2) ?
Ag1 N1 C2 C1 . . . . 177.25(14) ?
Ag1 N1 C2 C14 . . . . -1.9(2) ?
Ag1 N1 C3 C4 . . . . 5.0(3) ?
Ag1 N1 C3 C8 . . . . -174.50(14) ?
O1 Ag1 O1 N3 2_656 . . . 0.001(2) ?
O1 Ag1 N1 C2 2_656 . . . 85.90(16) ?
O1 Ag1 N1 C2 . . . . 137.02(15) ?
O1 Ag1 N1 C3 2_656 . . . -96.90(16) ?
O1 Ag1 N1 C3 . . . . -45.79(17) ?
N1 Ag1 O1 N3 2_656 . . . 90.85(13) ?
N1 Ag1 O1 N3 . . . . -104.43(13) ?
N1 Ag1 N1 C2 2_656 . . . -68.10(14) ?
N1 Ag1 N1 C3 2_656 . . . 109.09(16) ?
N1 C2 C14 C15 . . . . -79.2(8) ?
N1 C2 C14 S2 . . . . 101.6(2) ?
N1 C3 C4 C5 . . . . -178.2(2) ?
N1 C3 C8 N2 . . . . -2.5(3) ?
N1 C3 C8 C7 . . . . 178.19(19) ?
N2 C1 C2 N1 . . . . -2.9(3) ?
N2 C1 C2 C14 . . . . 176.19(19) ?
N2 C1 C10 C11 . . . . 161.8(2) ?
N2 C1 C10 S1 . . . . -15.5(3) ?
C1 N2 C8 C3 . . . . -0.4(3) ?
C1 N2 C8 C7 . . . . 178.89(19) ?
C1 C2 C14 C15 . . . . 101.7(8) ?
C1 C2 C14 S2 . . . . -77.6(3) ?
C1 C10 C11 C12 . . . . -178.1(2) ?
C1 C10 S1 C13 . . . . 178.55(18) ?
C2 N1 C3 C4 . . . . -177.9(2) ?
C2 N1 C3 C8 . . . . 2.6(3) ?
C2 C1 C10 C11 . . . . -19.4(4) ?
C2 C1 C10 S1 . . . . 163.24(17) ?
C2 C14 C15 C16 . . . . -177(2) ?
C2 C14 S2 C17 . . . . -179.4(7) ?
C3 N1 C2 C1 . . . . -0.1(3) ?
C3 N1 C2 C14 . . . . -179.20(18) ?
C3 C4 C5 C6 . . . . -0.1(4) ?
C4 C3 C8 N2 . . . . 178.0(2) ?
C4 C3 C8 C7 . . . . -1.3(3) ?
C4 C5 C6 C7 . . . . -1.0(4) ?
C5 C6 C7 C8 . . . . 1.0(3) ?
C5 C6 C7 C9 . . . . -178.4(2) ?
C6 C7 C8 N2 . . . . -179.2(2) ?
C6 C7 C8 C3 . . . . 0.2(3) ?
C8 N2 C1 C2 . . . . 3.0(3) ?
C8 N2 C1 C10 . . . . -178.15(18) ?
C8 C3 C4 C5 . . . . 1.3(4) ?
C9 C7 C8 N2 . . . . 0.3(3) ?
C9 C7 C8 C3 . . . . 179.6(2) ?
C10 C1 C2 N1 . . . . 178.41(19) ?
C10 C1 C2 C14 . . . . -2.5(3) ?
C10 C11 C12 C13 . . . . 0.3(4) ?
C11 C10 S1 C13 . . . . 0.7(2) ?
C11 C12 C13 S1 . . . . 0.2(3) ?
C12 C13 S1 C10 . . . . -0.5(2) ?
S1 C10 C11 C12 . . . . -0.6(3) ?
C14 C15 C16 C17 . . . . -5(4) ?
C15 C14 S2 C17 . . . . 1.2(9) ?
C15 C16 C17 S2 . . . . 6(4) ?
C16 C17 S2 C14 . . . . -4(3) ?
S2 C14 C15 C16 . . . . 2(2) ?
C15B C16B C17B S2B . . . . -9(7) ?
